data_7231012
loop_
_publ_author_name
'Clulow, Rebecca'
'Lightfoot, Philip'

_publ_section_title
;
 New sarcosine--metal halide complexes related to ferroelectric TSCC
;
_journal_issue 28
_journal_name_full CrystEngComm
_journal_page_first 4012
_journal_paper_doi 10.1039/C8CE00719E
_journal_volume 20
_journal_year 2018
_chemical_formula_moiety 'C9 H21 N3 O6 Sr, 2(Br)'
_chemical_formula_sum 'C9 H21 Br2 N3 O6 Sr'
_chemical_formula_weight 514.73
_space_group_crystal_system orthorhombic
_space_group_IT_number 61
_space_group_name_Hall '-P 2bc 2ac'
_space_group_name_H-M_alt 'P c a b'
_symmetry_space_group_name_Hall '-P 2bc 2ac'
_symmetry_space_group_name_H-M 'P c a b'
_atom_sites_solution_hydrogens difmap
_audit_creation_method SHELXL-2014/7
_audit_update_record
;
2018-05-03 deposited with the CCDC.
2018-06-25 downloaded from the CCDC.
;
_cell_angle_alpha 90
_cell_angle_beta 90
_cell_angle_gamma 90
_cell_formula_units_Z 8
_cell_length_a 8.7723(6)
_cell_length_b 10.5359(7)
_cell_length_c 36.5820(3)
_cell_measurement_reflns_used 900
_cell_measurement_temperature 173(2)
_cell_measurement_theta_max 27.5
_cell_measurement_theta_min 1.7
_cell_volume 3381.1(3)
_computing_structure_refinement 'SHELXL-2014/7 (Sheldrick, 2014)'
_diffrn_ambient_temperature 173(2)
_diffrn_detector_area_resol_mean 13.6612
_diffrn_measured_fraction_theta_full 0.995
_diffrn_measured_fraction_theta_max 0.995
_diffrn_measurement_device_type 'Rigaku Mercury2 (2x2 bin mode)'
_diffrn_measurement_method 'profile data from \w-scans'
_diffrn_radiation_type MoK\a
_diffrn_radiation_wavelength 0.71075
_diffrn_reflns_av_R_equivalents 0.0518
_diffrn_reflns_av_unetI/netI 0.0414
_diffrn_reflns_Laue_measured_fraction_full 0.995
_diffrn_reflns_Laue_measured_fraction_max 0.995
_diffrn_reflns_limit_h_max 11
_diffrn_reflns_limit_h_min -11
_diffrn_reflns_limit_k_max 13
_diffrn_reflns_limit_k_min -13
_diffrn_reflns_limit_l_max 47
_diffrn_reflns_limit_l_min -47
_diffrn_reflns_number 31461
_diffrn_reflns_point_group_measured_fraction_full 0.995
_diffrn_reflns_point_group_measured_fraction_max 0.995
_diffrn_reflns_theta_full 25.242
_diffrn_reflns_theta_max 27.509
_diffrn_reflns_theta_min 2.227
_diffrn_source 'Sealed Tube'
_exptl_absorpt_coefficient_mu 7.943
_exptl_absorpt_correction_T_max 1.000
_exptl_absorpt_correction_T_min 0.723
_exptl_absorpt_correction_type multi-scan
_exptl_absorpt_process_details
'The program SADABS-2008/1 - G.M. Sheldrick was used to apply a multi-scan absorption correction.'
_exptl_crystal_colour colourless
_exptl_crystal_density_diffrn 2.022
_exptl_crystal_description block
_exptl_crystal_F_000 2016
_exptl_crystal_size_max 0.09
_exptl_crystal_size_mid 0.08
_exptl_crystal_size_min 0.03
_refine_diff_density_max 0.775
_refine_diff_density_min -1.122
_refine_diff_density_rms 0.118
_refine_ls_extinction_method none
_refine_ls_goodness_of_fit_ref 1.015
_refine_ls_hydrogen_treatment refall
_refine_ls_matrix_type full
_refine_ls_number_parameters 274
_refine_ls_number_reflns 3873
_refine_ls_number_restraints 0
_refine_ls_restrained_S_all 1.015
_refine_ls_R_factor_all 0.0445
_refine_ls_R_factor_gt 0.0307
_refine_ls_shift/su_max 0.003
_refine_ls_shift/su_mean 0.000
_refine_ls_structure_factor_coef Fsqd
_refine_ls_weighting_details 'w=1/[\s^2^(Fo^2^)+(0.1000P)^2^] where P=(Fo^2^+2Fc^2^)/3'
_refine_ls_weighting_scheme calc
_refine_ls_wR_factor_gt 0.1102
_refine_ls_wR_factor_ref 0.1299
_reflns_Friedel_coverage 0.000
_reflns_number_gt 3172
_reflns_number_total 3873
_reflns_threshold_expression 'I > 2\s(I)'
_cod_data_source_file c8ce00719e2.cif
_cod_data_source_block shelx_CCDC9
_cod_depositor_comments
;
The following automatic conversions were performed:

'_space_group_crystal_system' value 'Orthorhombic' changed to
'orthorhombic' according to
/home/data/users/saulius/crontab/automatic-downloads/rss-feeds/RSC/lib/dictionaries/cif_core.dic
dictionary named 'cif_core.dic' version 2.4.2 from 2011-04-26.

Automatic conversion script
Id: cif_fix_values 4973 2017-02-22 13:04:09Z antanas 

 Adding full bibliography for 7231003--7231021.cif.
;
_cod_database_code 7231012
_shelx_shelxl_version_number 2014/7
_shelx_space_group_comment
;
The symmetry employed for this shelxl refinement is uniquely defined
by the following loop, which should always be used as a source of
symmetry information in preference to the above space-group names.
They are only intended as comments.
;

loop_
_space_group_symop_operation_xyz
'x, y, z'
'-x, -y+1/2, z+1/2'
'x+1/2, -y, -z+1/2'
'-x+1/2, y+1/2, -z'
'-x, -y, -z'
'x, y-1/2, -z-1/2'
'-x-1/2, y, z-1/2'
'x-1/2, -y-1/2, z'

loop_
_atom_site_label
_atom_site_type_symbol
_atom_site_fract_x
_atom_site_fract_y
_atom_site_fract_z
_atom_site_U_iso_or_equiv
_atom_site_adp_type
_atom_site_occupancy
_atom_site_site_symmetry_order
_atom_site_calc_flag
Sr2 Sr 0.04895(4) -0.25922(3) 0.62493(2) 0.01240(14) Uani 1 1 d
Br1A Br 0.00751(4) 0.27938(4) 0.54406(2) 0.02307(15) Uani 1 1 d
Br1B Br 0.04057(5) 0.24716(3) 0.70941(2) 0.02140(15) Uani 1 1 d
O1 O 0.2545(4) -0.0949(3) 0.61603(7) 0.0381(7) Uani 1 1 d
O2 O 0.4677(3) -0.0074(2) 0.63658(8) 0.0311(6) Uani 1 1 d
C1 C 0.3323(5) -0.0029(3) 0.62585(9) 0.0247(8) Uani 1 1 d
C2 C 0.2553(4) 0.1268(3) 0.62441(9) 0.0203(7) Uani 1 1 d
N1 N 0.3697(4) 0.2305(3) 0.62760(9) 0.0177(6) Uani 1 1 d
C3 C 0.3037(5) 0.3594(4) 0.62668(11) 0.0278(9) Uani 1 1 d
O3A O -0.1102(4) -0.1397(3) 0.58247(8) 0.0480(9) Uani 1 1 d
O4A O -0.3545(3) -0.1381(3) 0.56549(7) 0.0328(7) Uani 1 1 d
C4A C -0.2173(5) -0.1145(3) 0.56123(9) 0.0220(8) Uani 1 1 d
C5A C -0.1684(4) -0.0477(3) 0.52633(9) 0.0186(7) Uani 1 1 d
N2A N -0.2999(3) -0.0085(3) 0.50387(8) 0.0177(6) Uani 1 1 d
C6A C -0.2579(5) 0.0658(4) 0.47098(10) 0.0298(9) Uani 1 1 d
O3B O 0.2769(3) -0.3236(3) 0.66246(7) 0.0337(7) Uani 1 1 d
O4B O 0.4992(3) -0.3715(4) 0.68600(8) 0.0459(9) Uani 1 1 d
C4B C 0.3582(4) -0.3723(3) 0.68638(9) 0.0213(7) Uani 1 1 d
C5B C 0.2767(4) -0.4365(3) 0.71814(9) 0.0175(7) Uani 1 1 d
N2B N 0.3874(4) -0.4876(3) 0.74489(8) 0.0204(6) Uani 1 1 d
C6B C 0.3152(5) -0.5531(4) 0.77650(10) 0.0296(9) Uani 1 1 d
H1A H 0.197(4) 0.144(3) 0.6010(10) 0.014(9) Uiso 1 1 d
H1B H 0.192(4) 0.135(4) 0.6442(11) 0.023(11) Uiso 1 1 d
H2A H 0.447(4) 0.228(3) 0.6099(10) 0.009(9) Uiso 1 1 d
H2B H 0.411(5) 0.229(4) 0.6461(13) 0.023(12) Uiso 1 1 d
H3A H 0.242(5) 0.365(4) 0.6054(12) 0.033(12) Uiso 1 1 d
H3B H 0.236(5) 0.365(3) 0.6470(11) 0.019(10) Uiso 1 1 d
H4 H 0.394(6) 0.416(6) 0.6300(13) 0.058(16) Uiso 1 1 d
H5A H -0.118(4) 0.026(4) 0.5305(9) 0.010(8) Uiso 1 1 d
H6A H -0.104(4) -0.103(3) 0.5121(9) 0.013(9) Uiso 1 1 d
H7A H -0.358(5) 0.041(4) 0.5176(10) 0.020(10) Uiso 1 1 d
H8A H -0.355(6) -0.071(5) 0.4962(13) 0.049(14) Uiso 1 1 d
H9A H -0.196(4) 0.147(4) 0.4766(11) 0.020(10) Uiso 1 1 d
H10A H -0.185(5) 0.015(4) 0.4561(12) 0.032(12) Uiso 1 1 d
H11A H -0.355(5) 0.099(4) 0.4576(12) 0.034(12) Uiso 1 1 d
H5B H 0.210(4) -0.377(4) 0.7312(11) 0.022(10) Uiso 1 1 d
H6B H 0.219(4) -0.509(3) 0.7116(9) 0.004(8) Uiso 1 1 d
H7B H 0.441(4) -0.416(4) 0.7531(11) 0.029(11) Uiso 1 1 d
H8B H 0.445(4) -0.546(4) 0.7329(10) 0.022(10) Uiso 1 1 d
H9B H 0.254(6) -0.492(5) 0.7877(13) 0.046(14) Uiso 1 1 d
H10B H 0.252(6) -0.626(4) 0.7696(13) 0.045(13) Uiso 1 1 d
H11B H 0.398(4) -0.593(4) 0.7927(10) 0.018(10) Uiso 1 1 d

loop_
_atom_site_aniso_label
_atom_site_aniso_U_11
_atom_site_aniso_U_22
_atom_site_aniso_U_33
_atom_site_aniso_U_23
_atom_site_aniso_U_13
_atom_site_aniso_U_12
Sr2 0.0147(2) 0.0132(2) 0.0093(2) 0.00025(11) -0.00117(11) 0.00035(11)
Br1A 0.0277(3) 0.0228(2) 0.0187(2) 0.00185(13) 0.00051(16) -0.00153(14)
Br1B 0.0243(3) 0.0218(3) 0.0181(3) 0.00106(14) -0.00056(14) 0.00121(12)
O1 0.058(2) 0.0276(14) 0.0287(14) 0.0025(11) -0.0019(14) -0.0232(15)
O2 0.0336(16) 0.0223(14) 0.0372(15) 0.0000(12) 0.0040(13) 0.0077(12)
C1 0.043(2) 0.0190(17) 0.0121(16) -0.0006(13) 0.0070(15) -0.0069(16)
C2 0.0173(19) 0.0236(17) 0.0199(18) -0.0011(13) 0.0021(14) -0.0027(14)
N1 0.0188(16) 0.0171(14) 0.0171(15) 0.0012(11) -0.0030(13) 0.0008(11)
C3 0.034(2) 0.0180(18) 0.031(2) 0.0000(16) -0.0008(18) 0.0071(16)
O3A 0.064(2) 0.0484(19) 0.0316(17) 0.0148(14) -0.0177(16) 0.0150(17)
O4A 0.0392(17) 0.0329(15) 0.0263(14) 0.0092(11) 0.0143(12) -0.0009(13)
C4A 0.038(2) 0.0155(17) 0.0122(15) 0.0004(12) 0.0000(15) 0.0046(15)
C5A 0.0186(18) 0.0208(18) 0.0165(16) 0.0015(13) -0.0007(14) -0.0003(14)
N2A 0.0183(16) 0.0210(15) 0.0137(13) 0.0017(12) -0.0002(11) -0.0002(11)
C6A 0.037(2) 0.038(2) 0.0149(18) 0.0142(16) 0.0010(16) 0.001(2)
O3B 0.0295(14) 0.0438(16) 0.0278(14) 0.0128(12) -0.0097(12) 0.0073(13)
O4B 0.0186(15) 0.085(3) 0.0339(16) 0.0363(17) -0.0008(12) -0.0035(15)
C4B 0.027(2) 0.0181(17) 0.0185(17) 0.0008(13) -0.0025(14) -0.0003(14)
C5B 0.0142(15) 0.0211(17) 0.0172(16) 0.0003(14) -0.0007(13) -0.0018(14)
N2B 0.0236(17) 0.0208(15) 0.0168(14) 0.0016(12) 0.0009(12) 0.0000(12)
C6B 0.038(2) 0.034(2) 0.0169(18) 0.0095(16) 0.0075(17) -0.0019(19)

loop_
_atom_type_symbol
_atom_type_description
_atom_type_scat_dispersion_real
_atom_type_scat_dispersion_imag
_atom_type_scat_source
Sr Sr -1.5307 3.2498 'International Tables Vol C Tables 4.2.6.8 and 6.1.1.4'
Br Br -0.2901 2.4595 'International Tables Vol C Tables 4.2.6.8 and 6.1.1.4'
C C 0.0033 0.0016 'International Tables Vol C Tables 4.2.6.8 and 6.1.1.4'
N N 0.0061 0.0033 'International Tables Vol C Tables 4.2.6.8 and 6.1.1.4'
O O 0.0106 0.0060 'International Tables Vol C Tables 4.2.6.8 and 6.1.1.4'
H H 0.0000 0.0000 'International Tables Vol C Tables 4.2.6.8 and 6.1.1.4'

loop_
_geom_angle_atom_site_label_1
_geom_angle_atom_site_label_2
_geom_angle_atom_site_label_3
_geom_angle
_geom_angle_site_symmetry_1
_geom_angle_site_symmetry_3
O3A Sr2 O3B 160.18(11) . .
O3A Sr2 O1 88.42(11) . .
O3B Sr2 O1 71.80(10) . .
O3A Sr2 O4A 82.36(10) . 8_655
O3B Sr2 O4A 94.94(10) . 8_655
O1 Sr2 O4A 86.79(9) . 8_655
O3A Sr2 O2 115.89(11) . 8
O3B Sr2 O2 82.72(9) . 8
O1 Sr2 O2 150.26(10) . 8
O4A Sr2 O2 80.26(9) 8_655 8
O3A Sr2 O4B 100.01(11) . 8
O3B Sr2 O4B 79.16(9) . 8
O1 Sr2 O4B 82.54(10) . 8
O4A Sr2 O4B 168.98(10) 8_655 8
O2 Sr2 O4B 107.93(10) 8 8
O3A Sr2 O3B 70.96(10) . 8
O3B Sr2 O3B 118.58(10) . 8
O1 Sr2 O3B 116.42(9) . 8
O4A Sr2 O3B 143.22(9) 8_655 8
O2 Sr2 O3B 88.93(9) 8 8
O4B Sr2 O3B 46.30(8) 8 8
O3A Sr2 O1 72.83(10) . 8
O3B Sr2 O1 126.88(8) . 8
O1 Sr2 O1 161.14(10) . 8
O4A Sr2 O1 88.65(9) 8_655 8
O2 Sr2 O1 45.69(8) 8 8
O4B Sr2 O1 102.34(8) 8 8
O3B Sr2 O1 59.92(7) 8 8
O3A Sr2 C4B 85.57(10) . 8
O3B Sr2 C4B 98.77(9) . 8
O1 Sr2 C4B 99.86(10) . 8
O4A Sr2 C4B 166.06(9) 8_655 8
O2 Sr2 C4B 98.93(9) 8 8
O4B Sr2 C4B 22.93(9) 8 8
O3B Sr2 C4B 23.37(8) 8 8
O1 Sr2 C4B 81.12(8) 8 8
O3A Sr2 C1 94.16(11) . 8
O3B Sr2 C1 105.02(10) . 8
O1 Sr2 C1 168.74(10) . 8
O4A Sr2 C1 82.70(9) 8_655 8
O2 Sr2 C1 22.69(9) 8 8
O4B Sr2 C1 107.73(10) 8 8
O3B Sr2 C1 74.72(9) 8 8
O1 Sr2 C1 23.07(9) 8 8
C4B Sr2 C1 91.27(9) 8 8
O3A Sr2 C4A 96.40(10) . 8_655
O3B Sr2 C4A 77.75(9) . 8_655
O1 Sr2 C4A 75.35(9) . 8_655
O4A Sr2 C4A 18.39(9) 8_655 8_655
O2 Sr2 C4A 84.65(9) 8 8_655
O4B Sr2 C4A 151.98(9) 8 8_655
O3B Sr2 C4A 161.58(8) 8 8_655
O1 Sr2 C4A 104.14(8) 8 8_655
C4B Sr2 C4A 174.72(9) 8 8_655
C1 Sr2 C4A 93.46(9) 8 8_655
O3A Sr2 Sr2 53.51(8) . 8
O3B Sr2 Sr2 143.62(7) . 8
O1 Sr2 Sr2 133.17(8) . 8
O4A Sr2 Sr2 110.34(7) 8_655 8
O2 Sr2 Sr2 76.56(7) 8 8
O4B Sr2 Sr2 79.25(6) 8 8
O3B Sr2 Sr2 32.98(5) 8 8
O1 Sr2 Sr2 33.79(5) 8 8
C4B Sr2 Sr2 56.34(7) 8 8
C1 Sr2 Sr2 55.37(7) 8 8
C4A Sr2 Sr2 128.62(7) 8_655 8
C1 O1 Sr2 153.4(3) . .
C1 O1 Sr2 84.0(3) . 8_655
Sr2 O1 Sr2 104.36(9) . 8_655
C1 O2 Sr2 104.2(2) . 8_655
O1 C1 O2 125.7(4) . .
O1 C1 C2 116.5(4) . .
O2 C1 C2 117.7(3) . .
O1 C1 Sr2 72.9(2) . 8_655
O2 C1 Sr2 53.11(19) . 8_655
C2 C1 Sr2 168.8(3) . 8_655
N1 C2 C1 110.9(3) . .
C3 N1 C2 114.1(3) . .
C4A O3A Sr2 159.6(3) . .
C4A O4A Sr2 120.7(2) . 8
O4A C4A O3A 127.6(4) . .
O4A C4A C5A 118.2(3) . .
O3A C4A C5A 114.2(4) . .
O4A C4A Sr2 40.91(18) . 8
O3A C4A Sr2 86.8(2) . 8
C5A C4A Sr2 159.0(3) . 8
N2A C5A C4A 112.2(3) . .
C5A N2A C6A 114.0(3) . .
C4B O3B Sr2 162.3(3) . .
C4B O3B Sr2 89.1(2) . 8_655
Sr2 O3B Sr2 108.40(9) . 8_655
C4B O4B Sr2 100.2(2) . 8_655
O4B C4B O3B 124.4(3) . .
O4B C4B C5B 118.8(3) . .
O3B C4B C5B 116.9(3) . .
O4B C4B Sr2 56.88(19) . 8_655
O3B C4B Sr2 67.5(2) . 8_655
C5B C4B Sr2 175.5(2) . 8_655
N2B C5B C4B 111.0(3) . .
C5B N2B C6B 113.7(3) . .

loop_
_geom_bond_atom_site_label_1
_geom_bond_atom_site_label_2
_geom_bond_distance
_geom_bond_site_symmetry_2
Sr2 O3A 2.438(3) .
Sr2 O3B 2.518(3) .
Sr2 O1 2.521(3) .
Sr2 O4A 2.572(2) 8_655
Sr2 O2 2.595(3) 8
Sr2 O4B 2.660(3) 8
Sr2 O3B 2.888(3) 8
Sr2 O1 3.024(3) 8
Sr2 C4B 3.126(4) 8
Sr2 C1 3.146(4) 8
Sr2 C4A 3.377(4) 8_655
Sr2 Sr2 4.3904(3) 8
O1 C1 1.239(5) .
O1 Sr2 3.023(3) 8_655
O2 C1 1.252(5) .
O2 Sr2 2.595(3) 8_655
C1 C2 1.525(5) .
C1 Sr2 3.146(4) 8_655
C2 N1 1.488(5) .
N1 C3 1.477(5) .
O3A C4A 1.248(5) .
O4A C4A 1.239(5) .
O4A Sr2 2.572(2) 8
C4A C5A 1.520(5) .
C4A Sr2 3.377(4) 8
C5A N2A 1.475(4) .
N2A C6A 1.482(4) .
O3B C4B 1.241(4) .
O3B Sr2 2.888(3) 8_655
O4B C4B 1.237(5) .
O4B Sr2 2.660(3) 8_655
C4B C5B 1.522(5) .
C4B Sr2 3.126(4) 8_655
C5B N2B 1.480(4) .
N2B C6B 1.488(4) .

loop_
_geom_hbond_atom_site_label_D
_geom_hbond_atom_site_label_H
_geom_hbond_atom_site_label_A
_geom_hbond_distance_DH
_geom_hbond_distance_HA
_geom_hbond_distance_DA
_geom_hbond_angle_DHA
_geom_hbond_site_symmetry_A
N1 H2A Br1A 0.93(4) 2.47(4) 3.288(3) 146(3) 8_665
N1 H2B Br1B 0.77(5) 2.59(5) 3.355(3) 173(4) 8_665
N2A H7A Br1A 0.89(4) 2.43(4) 3.293(3) 164(3) 8_565
N2A H8A Br1A 0.86(5) 2.54(5) 3.374(3) 163(4) 4_446
N2B H7B Br1B 0.94(4) 2.41(4) 3.320(3) 163(3) 3_556
N2B H8B Br1B 0.91(4) 2.43(4) 3.311(3) 162(3) 8_655
